data_2235988
loop_
_publ_author_name
'Ping, Zhang'

_publ_section_title
;
 Bis{6-bromo-4-chloro-2-[(<i>E</i>)-(2-chlorophenyl)iminomethyl]phenolato-\k^2^<i>N</i>,<i>O</i>}copper(II)
;
_journal_coeditor_code SU2417
_journal_issue 8
_journal_name_full 'Acta Crystallographica Section E'
_journal_page_first m1118
_journal_paper_doi 10.1107/S1600536812025044
_journal_volume 68
_journal_year 2012
_chemical_formula_iupac '[Cu (C13 H7 Br Cl2 N O)2]'
_chemical_formula_moiety 'C26 H14 Br2 Cl4 Cu N2 O2'
_chemical_formula_sum 'C26 H14 Br2 Cl4 Cu N2 O2'
_chemical_formula_weight 751.55
_chemical_name_systematic
;
Bis{6-bromo-4-chloro-2-[(<i>E</i>)-(2-
chlorophenyl)iminomethyl]phenolato-\k^2^<i>N</i>,<i>O</i>}copper(II)
;
_space_group_IT_number 14
_symmetry_cell_setting monoclinic
_symmetry_space_group_name_Hall '-P 2ybc'
_symmetry_space_group_name_H-M 'P 1 21/c 1'
_atom_sites_solution_hydrogens geom
_atom_sites_solution_primary direct
_atom_sites_solution_secondary difmap
_audit_creation_method SHELXL-97
_cell_angle_alpha 90.00
_cell_angle_beta 108.997(3)
_cell_angle_gamma 90.00
_cell_formula_units_Z 2
_cell_length_a 11.064(3)
_cell_length_b 9.437(2)
_cell_length_c 13.277(4)
_cell_measurement_reflns_used 4339
_cell_measurement_temperature 153(2)
_cell_measurement_theta_max 29.118
_cell_measurement_theta_min 2.089
_cell_volume 1310.8(6)
_computing_cell_refinement 'CrystalClear (Rigaku, 2008)'
_computing_data_collection 'CrystalClear (Rigaku, 2008)'
_computing_data_reduction 'CrystalClear (Rigaku, 2008)'
_computing_molecular_graphics 'SHELXTL (Sheldrick, 2008)'
_computing_publication_material 'SHELXTL (Sheldrick, 2008)'
_computing_structure_refinement 'SHELXL-97 (Sheldrick, 2008)'
_computing_structure_solution 'SHELXS-97 (Sheldrick, 2008)'
_diffrn_ambient_temperature 153(2)
_diffrn_detector_area_resol_mean 28.5714
_diffrn_measured_fraction_theta_full 0.991
_diffrn_measured_fraction_theta_max 0.991
_diffrn_measurement_device_type 'Rigaku AFC10/Saturn724+'
_diffrn_measurement_method 'phi and omega scans'
_diffrn_radiation_monochromator graphite
_diffrn_radiation_source 'Rotating Anode'
_diffrn_radiation_type MoK\a
_diffrn_radiation_wavelength 0.71073
_diffrn_reflns_av_R_equivalents 0.0330
_diffrn_reflns_av_sigmaI/netI 0.0412
_diffrn_reflns_limit_h_max 15
_diffrn_reflns_limit_h_min -13
_diffrn_reflns_limit_k_max 12
_diffrn_reflns_limit_k_min -9
_diffrn_reflns_limit_l_max 18
_diffrn_reflns_limit_l_min -18
_diffrn_reflns_number 10994
_diffrn_reflns_theta_full 29.14
_diffrn_reflns_theta_max 29.14
_diffrn_reflns_theta_min 2.70
_diffrn_standards_decay_% 0
_diffrn_standards_interval_count 0
_diffrn_standards_interval_time 0
_diffrn_standards_number 0
_exptl_absorpt_coefficient_mu 4.319
_exptl_absorpt_correction_T_max 0.2648
_exptl_absorpt_correction_T_min 0.2418
_exptl_absorpt_correction_type multi-scan
_exptl_absorpt_process_details '(CrystalClear; Rigaku, 2008)'
_exptl_crystal_colour Green
_exptl_crystal_density_diffrn 1.904
_exptl_crystal_density_method 'not measured'
_exptl_crystal_description Block
_exptl_crystal_F_000 734
_exptl_crystal_size_max 0.46
_exptl_crystal_size_mid 0.42
_exptl_crystal_size_min 0.42
_refine_diff_density_max 0.532
_refine_diff_density_min -0.494
_refine_ls_extinction_method none
_refine_ls_goodness_of_fit_ref 0.997
_refine_ls_hydrogen_treatment constr
_refine_ls_matrix_type full
_refine_ls_number_parameters 169
_refine_ls_number_reflns 3491
_refine_ls_number_restraints 0
_refine_ls_restrained_S_all 0.997
_refine_ls_R_factor_all 0.0413
_refine_ls_R_factor_gt 0.0282
_refine_ls_shift/su_max 0.001
_refine_ls_shift/su_mean 0.000
_refine_ls_structure_factor_coef Fsqd
_refine_ls_weighting_details 'calc w=1/[\s^2^(Fo^2^)+(0.0310P)^2^+0.1600P] where P=(Fo^2^+2Fc^2^)/3'
_refine_ls_weighting_scheme calc
_refine_ls_wR_factor_gt 0.0619
_refine_ls_wR_factor_ref 0.0650
_reflns_number_gt 2777
_reflns_number_total 3491
_reflns_threshold_expression >2sigma(I)
_cod_data_source_file su2417.cif
_cod_data_source_block I
_cod_original_sg_symbol_H-M 'P 21/c'
_cod_database_code 2235988
_cod_database_fobs_code 2235988

loop_
_symmetry_equiv_pos_site_id
_symmetry_equiv_pos_as_xyz
1 x,y,z
2 -x,1/2+y,1/2-z
3 -x,-y,-z
4 x,1/2-y,1/2+z

loop_
_atom_site_aniso_label
_atom_site_aniso_U_11
_atom_site_aniso_U_22
_atom_site_aniso_U_33
_atom_site_aniso_U_12
_atom_site_aniso_U_13
_atom_site_aniso_U_23
Br1 0.01730(10) 0.0301(2) 0.02140(10) -0.00560(10) 0.00540(10) -0.00270(10)
Cu1 0.0132(2) 0.0197(2) 0.0126(2) -0.0016(2) 0.00330(10) 0.0003(2)
Cl1 0.0253(3) 0.0211(3) 0.0134(2) -0.0044(2) 0.0045(2) 0.0031(2)
Cl2 0.0161(3) 0.0692(5) 0.0384(4) -0.0005(3) -0.0041(3) -0.0151(4)
O1 0.0160(8) 0.0240(9) 0.0119(7) -0.0035(7) 0.0038(6) 0.0001(6)
N1 0.0124(9) 0.0185(10) 0.0163(9) -0.0004(7) 0.0041(7) 0.0005(7)
C1 0.0163(10) 0.0123(11) 0.0157(11) 0.0000(8) 0.0051(9) -0.0008(8)
C2 0.0168(11) 0.0155(12) 0.0187(11) -0.0007(9) 0.0056(9) -0.0023(9)
C3 0.0176(11) 0.0172(12) 0.0156(10) 0.0007(9) 0.0015(9) -0.0011(9)
C4 0.0221(12) 0.0156(12) 0.0148(10) 0.0007(9) 0.0047(9) 0.0013(9)
C5 0.0187(11) 0.0179(12) 0.0168(11) -0.0023(9) 0.0051(9) 0.0004(9)
C6 0.0161(11) 0.0169(12) 0.0149(11) 0.0004(9) 0.0029(9) 0.0001(8)
C7 0.0166(11) 0.0181(12) 0.0183(11) -0.0019(9) 0.0056(9) -0.0006(9)
C8 0.0139(10) 0.0251(13) 0.0140(10) -0.0019(9) 0.0052(9) 0.0000(9)
C9 0.0199(12) 0.0233(13) 0.0204(12) -0.0033(10) 0.0040(10) 0.0019(9)
C10 0.0246(13) 0.0267(14) 0.0237(12) -0.0097(11) 0.0062(10) -0.0032(10)
C11 0.0114(11) 0.0438(16) 0.0174(11) -0.0013(10) 0.0027(9) -0.0051(10)
C12 0.0179(12) 0.0345(15) 0.0250(13) 0.0084(11) 0.0050(10) -0.0012(11)
C13 0.0203(12) 0.0219(13) 0.0232(12) 0.0004(10) 0.0066(10) 0.0000(10)

loop_
_atom_site_type_symbol
_atom_site_label
_atom_site_fract_x
_atom_site_fract_y
_atom_site_fract_z
_atom_site_U_iso_or_equiv
_atom_site_thermal_displace_type
_atom_site_calc_flag
_atom_site_refinement_flags
_atom_site_occupancy
Br Br1 0.84869(2) 0.57837(3) 0.82867(2) 0.02310(10) Uani d . 1.000
Cu Cu1 0.50000 0.50000 0.50000 0.01540(10) Uani d S 1.000
Cl Cl1 0.56447(5) 0.30682(6) 1.04373(4) 0.0204(2) Uani d . 1.000
Cl Cl2 -0.17769(6) 0.39010(9) 0.25396(6) 0.0444(2) Uani d . 1.000
O O1 0.60785(15) 0.52907(17) 0.64325(12) 0.0175(5) Uani d . 1.000
N N1 0.35254(17) 0.4484(2) 0.54915(14) 0.0159(5) Uani d . 1.000
C C1 0.5950(2) 0.4776(2) 0.73017(17) 0.0148(6) Uani d . 1.000
C C2 0.6964(2) 0.4879(2) 0.82837(18) 0.0170(7) Uani d . 1.000
C C3 0.6887(2) 0.4339(2) 0.92251(17) 0.0178(6) Uani d . 1.000
C C4 0.5768(2) 0.3680(2) 0.92269(17) 0.0178(7) Uani d . 1.000
C C5 0.4741(2) 0.3556(2) 0.83107(17) 0.0180(7) Uani d . 1.000
C C6 0.4826(2) 0.4100(2) 0.73471(17) 0.0165(7) Uani d . 1.000
C C7 0.3676(2) 0.4035(2) 0.64418(18) 0.0177(7) Uani d . 1.000
C C8 0.2249(2) 0.4343(2) 0.47615(17) 0.0175(6) Uani d . 1.000
C C9 0.1727(2) 0.3013(3) 0.44708(18) 0.0218(7) Uani d . 1.000
C C10 0.0474(2) 0.2874(3) 0.38026(19) 0.0254(8) Uani d . 1.000
C C11 -0.0229(2) 0.4077(3) 0.34322(19) 0.0247(7) Uani d . 1.000
C C12 0.0273(2) 0.5410(3) 0.3717(2) 0.0263(8) Uani d . 1.000
C C13 0.1522(2) 0.5547(3) 0.43829(19) 0.0219(7) Uani d . 1.000
H H3 0.75910 0.44180 0.98640 0.0210 Uiso c R 1.000
H H5 0.39790 0.31070 0.83260 0.0220 Uiso c R 1.000
H H7 0.29510 0.36170 0.65570 0.0210 Uiso c R 1.000
H H9 0.22280 0.21920 0.47300 0.0260 Uiso c R 1.000
H H10 0.01090 0.19630 0.36050 0.0300 Uiso c R 1.000
H H12 -0.02350 0.62270 0.34580 0.0320 Uiso c R 1.000
H H13 0.18810 0.64610 0.45800 0.0260 Uiso c R 1.000

loop_
_atom_type_symbol
_atom_type_description
_atom_type_scat_dispersion_real
_atom_type_scat_dispersion_imag
_atom_type_scat_source
C C 0.0033 0.0016 'International Tables Vol C Tables 4.2.6.8 and 6.1.1.4'
H H 0.0000 0.0000 'International Tables Vol C Tables 4.2.6.8 and 6.1.1.4'
N N 0.0061 0.0033 'International Tables Vol C Tables 4.2.6.8 and 6.1.1.4'
O O 0.0106 0.0060 'International Tables Vol C Tables 4.2.6.8 and 6.1.1.4'
Cl Cl 0.1484 0.1585 'International Tables Vol C Tables 4.2.6.8 and 6.1.1.4'
Cu Cu 0.3201 1.2651 'International Tables Vol C Tables 4.2.6.8 and 6.1.1.4'
Br Br -0.2901 2.4595 'International Tables Vol C Tables 4.2.6.8 and 6.1.1.4'

loop_
_geom_angle_atom_site_label_1
_geom_angle_atom_site_label_2
_geom_angle_atom_site_label_3
_geom_angle_site_symmetry_1
_geom_angle_site_symmetry_3
_geom_angle
_geom_angle_publ_flag
O1 Cu1 N1 . . 91.24(7) no
Cl1 Cu1 O1 2_656 . 94.96(5) no
O1 Cu1 O1 . 3_666 180.00 no
O1 Cu1 N1 . 3_666 88.76(7) no
Cl1 Cu1 O1 4_554 . 85.04(5) no
Cl1 Cu1 N1 2_656 . 97.49(6) no
O1 Cu1 N1 3_666 . 88.76(7) no
N1 Cu1 N1 . 3_666 180.00 no
Cl1 Cu1 N1 4_554 . 82.51(6) no
Cl1 Cu1 O1 2_656 3_666 85.04(5) no
Cl1 Cu1 N1 2_656 3_666 82.51(6) no
Cl1 Cu1 Cl1 2_656 4_554 180.00 no
O1 Cu1 N1 3_666 3_666 91.24(7) no
Cl1 Cu1 O1 4_554 3_666 94.96(5) no
Cl1 Cu1 N1 4_554 3_666 97.49(6) no
Cu1 Cl1 C4 2_646 . 103.02(7) no
Cu1 O1 C1 . . 128.08(15) no
Cu1 N1 C7 . . 122.60(16) no
Cu1 N1 C8 . . 121.93(14) no
C7 N1 C8 . . 114.56(19) no
O1 C1 C2 . . 120.5(2) no
O1 C1 C6 . . 123.8(2) no
C2 C1 C6 . . 115.73(19) no
Br1 C2 C1 . . 118.09(16) no
Br1 C2 C3 . . 118.95(17) no
C1 C2 C3 . . 123.0(2) no
C2 C3 C4 . . 119.1(2) no
Cl1 C4 C3 . . 119.02(17) no
Cl1 C4 C5 . . 119.67(17) no
C3 C4 C5 . . 121.3(2) no
C4 C5 C6 . . 119.5(2) no
C1 C6 C5 . . 121.4(2) no
C1 C6 C7 . . 122.24(19) no
C5 C6 C7 . . 116.1(2) no
N1 C7 C6 . . 126.9(2) no
N1 C8 C9 . . 120.15(19) no
N1 C8 C13 . . 119.69(19) no
C9 C8 C13 . . 120.1(2) no
C8 C9 C10 . . 120.3(2) no
C9 C10 C11 . . 118.8(3) no
Cl2 C11 C10 . . 118.7(2) no
Cl2 C11 C12 . . 119.5(2) no
C10 C11 C12 . . 121.7(2) no
C11 C12 C13 . . 119.4(2) no
C8 C13 C12 . . 119.7(2) no
C2 C3 H3 . . 120.00 no
C4 C3 H3 . . 120.00 no
C4 C5 H5 . . 120.00 no
C6 C5 H5 . . 120.00 no
N1 C7 H7 . . 117.00 no
C6 C7 H7 . . 117.00 no
C8 C9 H9 . . 120.00 no
C10 C9 H9 . . 120.00 no
C9 C10 H10 . . 121.00 no
C11 C10 H10 . . 121.00 no
C11 C12 H12 . . 120.00 no
C13 C12 H12 . . 120.00 no
C8 C13 H13 . . 120.00 no
C12 C13 H13 . . 120.00 no

loop_
_geom_bond_atom_site_label_1
_geom_bond_atom_site_label_2
_geom_bond_site_symmetry_2
_geom_bond_distance
_geom_bond_publ_flag
Br1 C2 . 1.888(2) no
Cu1 O1 . 1.9076(16) no
Cu1 N1 . 2.005(2) no
Cu1 Cl1 2_656 2.9933(11) no
Cu1 O1 3_666 1.9076(16) no
Cu1 N1 3_666 2.005(2) no
Cu1 Cl1 4_554 2.9933(11) no
Cl1 C4 . 1.754(2) no
Cl2 C11 . 1.745(3) no
O1 C1 . 1.302(3) no
N1 C7 . 1.289(3) no
N1 C8 . 1.435(3) no
C1 C2 . 1.420(3) no
C1 C6 . 1.416(3) no
C2 C3 . 1.378(3) no
C3 C4 . 1.386(3) no
C4 C5 . 1.373(3) no
C5 C6 . 1.410(3) no
C6 C7 . 1.439(3) no
C8 C9 . 1.383(3) no
C8 C13 . 1.388(3) no
C9 C10 . 1.388(3) no
C10 C11 . 1.374(4) no
C11 C12 . 1.377(4) no
C12 C13 . 1.383(3) no
C3 H3 . 0.9500 no
C5 H5 . 0.9500 no
C7 H7 . 0.9500 no
C9 H9 . 0.9500 no
C10 H10 . 0.9500 no
C12 H12 . 0.9500 no
C13 H13 . 0.9500 no

loop_
_geom_torsion_atom_site_label_1
_geom_torsion_atom_site_label_2
_geom_torsion_atom_site_label_3
_geom_torsion_atom_site_label_4
_geom_torsion_site_symmetry_1
_geom_torsion
_geom_torsion_publ_flag
N1 Cu1 O1 C1 . 22.33(18) no
Cl1 Cu1 O1 C1 2_656 119.96(17) no
N1 Cu1 O1 C1 3_666 -157.67(18) no
Cl1 Cu1 O1 C1 4_554 -60.04(17) no
O1 Cu1 N1 C7 . -22.22(18) no
O1 Cu1 N1 C8 . 169.30(16) no
Cl1 Cu1 N1 C7 2_656 -117.39(17) no
Cl1 Cu1 N1 C8 2_656 74.13(15) no
O1 Cu1 N1 C7 3_666 157.78(18) no
O1 Cu1 N1 C8 3_666 -10.70(16) no
Cl1 Cu1 N1 C7 4_554 62.61(17) no
Cl1 Cu1 N1 C8 4_554 -105.88(15) no
Cu1 Cl1 C4 C3 2_646 -124.36(15) no
Cu1 Cl1 C4 C5 2_646 58.52(17) no
Cu1 O1 C1 C2 . 167.99(14) no
Cu1 O1 C1 C6 . -12.4(3) no
Cu1 N1 C7 C6 . 13.8(3) no
C8 N1 C7 C6 . -176.95(19) no
Cu1 N1 C8 C9 . 103.7(2) no
Cu1 N1 C8 C13 . -78.9(2) no
C7 N1 C8 C9 . -65.6(3) no
C7 N1 C8 C13 . 111.7(2) no
O1 C1 C2 Br1 . 0.2(3) no
O1 C1 C2 C3 . -179.21(19) no
C6 C1 C2 Br1 . -179.41(14) no
C6 C1 C2 C3 . 1.2(3) no
O1 C1 C6 C5 . 179.73(19) no
O1 C1 C6 C7 . -5.7(3) no
C2 C1 C6 C5 . -0.7(3) no
C2 C1 C6 C7 . 173.92(19) no
Br1 C2 C3 C4 . 179.69(15) no
C1 C2 C3 C4 . -0.9(3) no
C2 C3 C4 Cl1 . -177.01(16) no
C2 C3 C4 C5 . 0.1(3) no
Cl1 C4 C5 C6 . 177.47(15) no
C3 C4 C5 C6 . 0.4(3) no
C4 C5 C6 C1 . -0.1(3) no
C4 C5 C6 C7 . -174.99(18) no
C1 C6 C7 N1 . 4.1(3) no
C5 C6 C7 N1 . 178.9(2) no
N1 C8 C9 C10 . 177.1(2) no
C13 C8 C9 C10 . -0.2(3) no
N1 C8 C13 C12 . -177.1(2) no
C9 C8 C13 C12 . 0.2(4) no
C8 C9 C10 C11 . 0.5(3) no
C9 C10 C11 Cl2 . 176.83(18) no
C9 C10 C11 C12 . -0.8(4) no
Cl2 C11 C12 C13 . -176.80(19) no
C10 C11 C12 C13 . 0.8(4) no
C11 C12 C13 C8 . -0.5(4) no
